data_4100962
_journal_name_full 'Journal of the American Chemical Society'
_journal_year 2005
_chemical_formula_moiety 'C37 H66 Cl2 P2 Ru S, 2(C H2 Cl2)'
_chemical_formula_sum 'C39 H70 Cl6 P2 Ru S'
_chemical_formula_weight 946.72
_space_group_IT_number 2
_symmetry_cell_setting triclinic
_symmetry_space_group_name_Hall '-P 1'
_symmetry_space_group_name_H-M 'P -1'
_cell_angle_alpha 95.28(2)
_cell_angle_beta 112.434(10)
_cell_angle_gamma 104.879(16)
_cell_formula_units_Z 2
_cell_length_a 11.752(2)
_cell_length_b 14.508(3)
_cell_length_c 15.376(3)
_cell_measurement_temperature 150(2)
_cell_volume 2288.4(8)
_diffrn_ambient_temperature 150(2)
_exptl_crystal_density_diffrn 1.374
_cod_depositor_comments
;
The following automatic conversions were performed:
'_symmetry_cell_setting' value 'Triclinic' changed to 'triclinic'
according to '/home/saulius/struct/CIF-dictionaries/cif_core.dic'
dictionary named 'cif_core.dic' version 2.4.1 from 2010-06-29.

Automatic conversion script
Id: cif_fix_enum 1527 2010-12-29 10:47:43Z saulius 
;
_cod_database_code 4100962

loop_
_symmetry_equiv_pos_as_xyz
'x, y, z'
'-x, -y, -z'

loop_
_atom_site_label
_atom_site_type_symbol
_atom_site_fract_x
_atom_site_fract_y
_atom_site_fract_z
_atom_site_U_iso_or_equiv
_atom_site_adp_type
_atom_site_occupancy
_atom_site_symmetry_multiplicity
_atom_site_calc_flag
_atom_site_refinement_flags
_atom_site_disorder_assembly
_atom_site_disorder_group
S1 S -0.22829(5) 0.75237(4) 0.26965(4) 0.02841(11) Uani 1 1 d . . .
Ru1 Ru 0.016389(13) 0.665756(10) 0.301893(10) 0.01532(5) Uani 1 1 d . . .
Cl1 Cl 0.04029(5) 0.61968(3) 0.44940(3) 0.02311(10) Uani 1 1 d . . .
Cl2 Cl 0.03483(5) 0.69827(3) 0.15809(3) 0.02348(10) Uani 1 1 d . . .
Cl3 Cl 0.37767(13) 0.19274(13) -0.01542(12) 0.1228(6) Uani 1 1 d . . .
Cl4 Cl 0.15282(18) 0.13715(11) 0.03055(8) 0.1107(5) Uani 1 1 d . . .
Cl5 Cl 0.63139(12) 0.09930(9) 0.90511(8) 0.0853(3) Uani 1 1 d . . .
Cl6 Cl 0.85233(15) 0.14774(9) 1.09024(7) 0.1010(5) Uani 1 1 d . . .
P1 P -0.11315(4) 0.49744(3) 0.22523(3) 0.01575(9) Uani 1 1 d . . .
P2 P 0.18948(4) 0.81707(3) 0.38877(3) 0.01675(9) Uani 1 1 d . . .
C1 C -0.11201(18) 0.71098(13) 0.28546(14) 0.0202(4) Uani 1 1 d . . .
C2 C -0.00326(18) 0.42208(14) 0.24338(13) 0.0181(3) Uani 1 1 d . . .
H2A H -0.0546 0.3578 0.1973 0.022 Uiso 1 1 calc R . .
C3 C 0.1083(2) 0.46950(17) 0.21696(16) 0.0272(4) Uani 1 1 d . . .
H3A H 0.0721 0.4770 0.1494 0.033 Uiso 1 1 calc R . .
H3B H 0.1579 0.5354 0.2587 0.033 Uiso 1 1 calc R . .
C4 C 0.1996(2) 0.4085(2) 0.22887(18) 0.0342(5) Uani 1 1 d . . .
H4A H 0.1526 0.3456 0.1815 0.041 Uiso 1 1 calc R . .
H4B H 0.2733 0.4434 0.2155 0.041 Uiso 1 1 calc R . .
C5 C 0.2511(2) 0.38893(17) 0.32962(18) 0.0307(5) Uani 1 1 d . . .
H5A H 0.3054 0.4513 0.3767 0.037 Uiso 1 1 calc R . .
H5B H 0.3061 0.3465 0.3339 0.037 Uiso 1 1 calc R . .
C6 C 0.1394(2) 0.33955(17) 0.35389(17) 0.0290(4) Uani 1 1 d . . .
H6A H 0.1746 0.3292 0.4205 0.035 Uiso 1 1 calc R . .
H6B H 0.0894 0.2749 0.3099 0.035 Uiso 1 1 calc R . .
C7 C 0.0496(2) 0.40110(17) 0.34467(15) 0.0271(4) Uani 1 1 d . . .
H7A H 0.0977 0.4635 0.3926 0.033 Uiso 1 1 calc R . .
H7B H -0.0238 0.3661 0.3585 0.033 Uiso 1 1 calc R . .
C8 C -0.22766(17) 0.43668(13) 0.27365(13) 0.0170(3) Uani 1 1 d . . .
H8A H -0.1723 0.4291 0.3389 0.020 Uiso 1 1 calc R . .
C9 C -0.3109(2) 0.49594(14) 0.29047(15) 0.0224(4) Uani 1 1 d . . .
H9A H -0.3701 0.5047 0.2280 0.027 Uiso 1 1 calc R . .
H9B H -0.2543 0.5613 0.3309 0.027 Uiso 1 1 calc R . .
C10 C -0.3906(2) 0.44269(15) 0.34081(16) 0.0251(4) Uani 1 1 d . . .
H10A H -0.3310 0.4401 0.4059 0.030 Uiso 1 1 calc R . .
H10B H -0.4474 0.4798 0.3482 0.030 Uiso 1 1 calc R . .
C11 C -0.4737(2) 0.33928(15) 0.28428(16) 0.0263(4) Uani 1 1 d . . .
H11A H -0.5200 0.3063 0.3204 0.032 Uiso 1 1 calc R . .
H11B H -0.5394 0.3419 0.2216 0.032 Uiso 1 1 calc R . .
C12 C -0.3909(2) 0.28096(14) 0.26711(16) 0.0245(4) Uani 1 1 d . . .
H12A H -0.4475 0.2154 0.2271 0.029 Uiso 1 1 calc R . .
H12B H -0.3313 0.2724 0.3295 0.029 Uiso 1 1 calc R . .
C13 C -0.31187(19) 0.33296(14) 0.21640(14) 0.0214(4) Uani 1 1 d . . .
H13A H -0.3716 0.3358 0.1514 0.026 Uiso 1 1 calc R . .
H13B H -0.2556 0.2954 0.2088 0.026 Uiso 1 1 calc R . .
C14 C -0.19357(18) 0.48128(14) 0.09266(13) 0.0190(3) Uani 1 1 d . . .
H14A H -0.1255 0.5212 0.0753 0.023 Uiso 1 1 calc R . .
C15 C -0.3009(2) 0.52916(16) 0.06300(14) 0.0240(4) Uani 1 1 d . . .
H15A H -0.3754 0.4907 0.0737 0.029 Uiso 1 1 calc R . .
H15B H -0.2679 0.5957 0.1032 0.029 Uiso 1 1 calc R . .
C16 C -0.3455(2) 0.53466(17) -0.04295(15) 0.0287(4) Uani 1 1 d . . .
H16A H -0.4162 0.5642 -0.0616 0.034 Uiso 1 1 calc R . .
H16B H -0.2724 0.5768 -0.0527 0.034 Uiso 1 1 calc R . .
C17 C -0.3937(2) 0.43320(18) -0.10645(15) 0.0313(5) Uani 1 1 d . . .
H17A H -0.4711 0.3926 -0.1005 0.038 Uiso 1 1 calc R . .
H17B H -0.4194 0.4385 -0.1746 0.038 Uiso 1 1 calc R . .
C18 C -0.2886(2) 0.38442(17) -0.07731(15) 0.0297(4) Uani 1 1 d . . .
H18A H -0.2149 0.4216 -0.0896 0.036 Uiso 1 1 calc R . .
H18B H -0.3235 0.3176 -0.1174 0.036 Uiso 1 1 calc R . .
C19 C -0.2399(2) 0.37897(15) 0.02922(14) 0.0257(4) Uani 1 1 d . . .
H19A H -0.1674 0.3513 0.0468 0.031 Uiso 1 1 calc R . .
H19B H -0.3107 0.3354 0.0404 0.031 Uiso 1 1 calc R . .
C20 C 0.19612(18) 0.91795(13) 0.32353(14) 0.0199(4) Uani 1 1 d . . .
H20A H 0.1837 0.8880 0.2580 0.024 Uiso 1 1 calc R . .
C21 C 0.08329(19) 0.95871(15) 0.30674(15) 0.0236(4) Uani 1 1 d . . .
H21A H 0.0002 0.9044 0.2779 0.028 Uiso 1 1 calc R . .
H21B H 0.0923 0.9925 0.3691 0.028 Uiso 1 1 calc R . .
C22 C 0.0820(2) 1.03031(16) 0.23946(16) 0.0284(4) Uani 1 1 d . . .
H22A H 0.0651 0.9949 0.1753 0.034 Uiso 1 1 calc R . .
H22B H 0.0108 1.0580 0.2315 0.034 Uiso 1 1 calc R . .
C23 C 0.2105(2) 1.11294(15) 0.27870(16) 0.0285(4) Uani 1 1 d . . .
H23A H 0.2081 1.1559 0.2320 0.034 Uiso 1 1 calc R . .
H23B H 0.2233 1.1526 0.3397 0.034 Uiso 1 1 calc R . .
C24 C 0.3233(2) 1.07305(15) 0.29673(17) 0.0292(4) Uani 1 1 d . . .
H24A H 0.4059 1.1277 0.3256 0.035 Uiso 1 1 calc R . .
H24B H 0.3152 1.0391 0.2348 0.035 Uiso 1 1 calc R . .
C25 C 0.3251(2) 1.00213(15) 0.36423(17) 0.0280(4) Uani 1 1 d . . .
H25A H 0.3404 1.0375 0.4279 0.034 Uiso 1 1 calc R . .
H25B H 0.3973 0.9753 0.3732 0.034 Uiso 1 1 calc R . .
C26 C 0.20135(18) 0.85902(14) 0.51019(14) 0.0197(3) Uani 1 1 d . . .
H26A H 0.2237 0.8076 0.5463 0.024 Uiso 1 1 calc R . .
C27 C 0.3090(2) 0.95456(16) 0.57090(16) 0.0281(4) Uani 1 1 d . . .
H27A H 0.3924 0.9520 0.5710 0.034 Uiso 1 1 calc R . .
H27B H 0.2887 1.0098 0.5420 0.034 Uiso 1 1 calc R . .
C28 C 0.3224(2) 0.97136(18) 0.67453(16) 0.0327(5) Uani 1 1 d . . .
H28A H 0.3504 0.9192 0.7053 0.039 Uiso 1 1 calc R . .
H28B H 0.3898 1.0346 0.7114 0.039 Uiso 1 1 calc R . .
C29 C 0.1944(2) 0.97165(17) 0.67762(17) 0.0326(5) Uani 1 1 d . . .
H29A H 0.1719 1.0289 0.6547 0.039 Uiso 1 1 calc R . .
H29B H 0.2038 0.9771 0.7449 0.039 Uiso 1 1 calc R . .
C30 C 0.0856(2) 0.87836(16) 0.61469(16) 0.0294(4) Uani 1 1 d . . .
H30A H 0.1036 0.8219 0.6422 0.035 Uiso 1 1 calc R . .
H30B H 0.0026 0.8820 0.6147 0.035 Uiso 1 1 calc R . .
C31 C 0.07237(19) 0.86278(15) 0.51146(15) 0.0240(4) Uani 1 1 d . . .
H31A H 0.0483 0.9168 0.4820 0.029 Uiso 1 1 calc R . .
H31B H 0.0027 0.8009 0.4732 0.029 Uiso 1 1 calc R . .
C32 C 0.34632(18) 0.79422(14) 0.41169(13) 0.0186(3) Uani 1 1 d . . .
H32A H 0.4177 0.8535 0.4568 0.022 Uiso 1 1 calc R . .
C33 C 0.3675(2) 0.77810(16) 0.31941(15) 0.0235(4) Uani 1 1 d . . .
H33A H 0.2976 0.7200 0.2731 0.028 Uiso 1 1 calc R . .
H33B H 0.3629 0.8353 0.2893 0.028 Uiso 1 1 calc R . .
C34 C 0.4990(2) 0.76343(15) 0.34115(16) 0.0243(4) Uani 1 1 d . . .
H34A H 0.5093 0.7521 0.2805 0.029 Uiso 1 1 calc R . .
H34B H 0.5692 0.8232 0.3841 0.029 Uiso 1 1 calc R . .
C35 C 0.5109(2) 0.67686(16) 0.38915(16) 0.0261(4) Uani 1 1 d . . .
H35A H 0.4465 0.6160 0.3437 0.031 Uiso 1 1 calc R . .
H35B H 0.5985 0.6711 0.4059 0.031 Uiso 1 1 calc R . .
C36 C 0.4880(2) 0.68969(18) 0.48000(16) 0.0292(4) Uani 1 1 d . . .
H36A H 0.5592 0.7458 0.5284 0.035 Uiso 1 1 calc R . .
H36B H 0.4896 0.6306 0.5072 0.035 Uiso 1 1 calc R . .
C37 C 0.3583(2) 0.70705(15) 0.46018(15) 0.0240(4) Uani 1 1 d . . .
H37A H 0.3502 0.7193 0.5216 0.029 Uiso 1 1 calc R . .
H37B H 0.2865 0.6477 0.4180 0.029 Uiso 1 1 calc R . .
C38 C 0.2133(4) 0.1721(3) -0.0529(3) 0.0754(12) Uani 1 1 d . . .
H38A H 0.1664 0.1205 -0.1125 0.091 Uiso 1 1 calc R . .
H38B H 0.1940 0.2324 -0.0692 0.091 Uiso 1 1 calc R . .
C39 C 0.7972(4) 0.1269(3) 0.9623(3) 0.0709(10) Uani 1 1 d . . .
H39A H 0.8392 0.1860 0.9446 0.085 Uiso 1 1 calc R . .
H39B H 0.8228 0.0724 0.9404 0.085 Uiso 1 1 calc R . .

loop_
_atom_site_aniso_label
_atom_site_aniso_U_11
_atom_site_aniso_U_22
_atom_site_aniso_U_33
_atom_site_aniso_U_23
_atom_site_aniso_U_13
_atom_site_aniso_U_12
S1 0.0200(2) 0.0249(2) 0.0436(3) 0.0079(2) 0.0139(2) 0.01134(19)
Ru1 0.01459(7) 0.01584(7) 0.01736(8) 0.00505(5) 0.00778(6) 0.00563(5)
Cl1 0.0290(2) 0.0208(2) 0.0185(2) 0.00595(16) 0.01013(18) 0.00550(17)
Cl2 0.0248(2) 0.0246(2) 0.0213(2) 0.00750(17) 0.01184(18) 0.00387(17)
Cl3 0.0638(7) 0.1514(14) 0.1063(10) 0.0271(10) -0.0083(7) 0.0274(8)
Cl4 0.1740(15) 0.1173(10) 0.0604(6) 0.0404(7) 0.0632(8) 0.0487(10)
Cl5 0.0812(7) 0.0859(7) 0.0633(6) 0.0129(5) 0.0063(5) 0.0240(6)
Cl6 0.1506(12) 0.0790(7) 0.0467(5) 0.0083(5) -0.0041(6) 0.0658(8)
P1 0.0156(2) 0.0169(2) 0.0164(2) 0.00468(16) 0.00830(17) 0.00514(16)
P2 0.0153(2) 0.0159(2) 0.0207(2) 0.00461(17) 0.00851(17) 0.00584(16)
C1 0.0197(9) 0.0179(8) 0.0223(9) 0.0039(7) 0.0095(7) 0.0039(7)
C2 0.0174(8) 0.0199(8) 0.0208(8) 0.0059(7) 0.0104(7) 0.0077(7)
C3 0.0231(10) 0.0348(11) 0.0341(11) 0.0184(9) 0.0182(9) 0.0129(8)
C4 0.0286(11) 0.0497(14) 0.0439(13) 0.0230(11) 0.0262(10) 0.0226(10)
C5 0.0222(10) 0.0329(11) 0.0422(12) 0.0148(10) 0.0142(9) 0.0136(8)
C6 0.0311(11) 0.0336(11) 0.0358(11) 0.0179(9) 0.0192(9) 0.0206(9)
C7 0.0337(11) 0.0363(11) 0.0275(10) 0.0174(9) 0.0195(9) 0.0231(9)
C8 0.0170(8) 0.0175(8) 0.0200(8) 0.0058(7) 0.0108(7) 0.0058(6)
C9 0.0248(9) 0.0210(9) 0.0308(10) 0.0097(8) 0.0180(8) 0.0112(7)
C10 0.0285(10) 0.0247(10) 0.0349(11) 0.0106(8) 0.0231(9) 0.0124(8)
C11 0.0227(9) 0.0282(10) 0.0360(11) 0.0128(9) 0.0191(9) 0.0084(8)
C12 0.0277(10) 0.0196(9) 0.0316(10) 0.0078(8) 0.0188(9) 0.0056(7)
C13 0.0215(9) 0.0198(9) 0.0253(9) 0.0033(7) 0.0144(8) 0.0039(7)
C14 0.0189(8) 0.0214(9) 0.0168(8) 0.0048(7) 0.0082(7) 0.0049(7)
C15 0.0229(9) 0.0310(10) 0.0195(9) 0.0068(8) 0.0084(8) 0.0112(8)
C16 0.0275(10) 0.0364(12) 0.0217(9) 0.0106(8) 0.0078(8) 0.0115(9)
C17 0.0283(11) 0.0413(12) 0.0175(9) 0.0052(8) 0.0065(8) 0.0056(9)
C18 0.0336(11) 0.0354(11) 0.0182(9) 0.0024(8) 0.0118(8) 0.0073(9)
C19 0.0324(11) 0.0245(10) 0.0192(9) 0.0029(7) 0.0110(8) 0.0075(8)
C20 0.0191(8) 0.0173(8) 0.0268(9) 0.0082(7) 0.0114(7) 0.0075(7)
C21 0.0211(9) 0.0248(9) 0.0309(10) 0.0123(8) 0.0131(8) 0.0116(7)
C22 0.0299(11) 0.0295(11) 0.0298(10) 0.0142(9) 0.0125(9) 0.0134(9)
C23 0.0372(12) 0.0219(10) 0.0325(11) 0.0119(8) 0.0181(9) 0.0120(9)
C24 0.0308(11) 0.0215(10) 0.0393(12) 0.0101(9) 0.0202(10) 0.0054(8)
C25 0.0194(9) 0.0202(9) 0.0413(12) 0.0118(9) 0.0097(9) 0.0040(7)
C26 0.0182(8) 0.0189(8) 0.0226(9) 0.0026(7) 0.0094(7) 0.0061(7)
C27 0.0234(10) 0.0271(10) 0.0288(10) -0.0024(8) 0.0120(8) 0.0011(8)
C28 0.0322(11) 0.0316(11) 0.0273(11) -0.0027(9) 0.0095(9) 0.0067(9)
C29 0.0406(13) 0.0279(11) 0.0308(11) -0.0007(9) 0.0193(10) 0.0090(9)
C30 0.0329(11) 0.0273(10) 0.0330(11) 0.0026(9) 0.0211(9) 0.0078(9)
C31 0.0207(9) 0.0252(10) 0.0290(10) 0.0025(8) 0.0136(8) 0.0081(7)
C32 0.0160(8) 0.0201(8) 0.0207(8) 0.0035(7) 0.0076(7) 0.0077(7)
C33 0.0232(9) 0.0310(10) 0.0257(9) 0.0125(8) 0.0149(8) 0.0141(8)
C34 0.0211(9) 0.0281(10) 0.0297(10) 0.0071(8) 0.0148(8) 0.0107(8)
C35 0.0253(10) 0.0291(10) 0.0299(10) 0.0060(8) 0.0137(8) 0.0150(8)
C36 0.0318(11) 0.0388(12) 0.0272(10) 0.0128(9) 0.0136(9) 0.0236(10)
C37 0.0282(10) 0.0298(10) 0.0245(9) 0.0116(8) 0.0153(8) 0.0172(8)
C38 0.065(2) 0.092(3) 0.052(2) 0.032(2) 0.0121(17) 0.010(2)
C39 0.081(3) 0.072(2) 0.057(2) 0.0038(18) 0.0216(19) 0.033(2)

loop_
_geom_bond_atom_site_label_1
_geom_bond_atom_site_label_2
_geom_bond_distance
_geom_bond_site_symmetry_2
_geom_bond_publ_flag
S1 C1 1.576(2) . ?
Ru1 C1 1.7376(19) . ?
Ru1 Cl1 2.3578(7) . ?
Ru1 Cl2 2.3799(7) . ?
Ru1 P2 2.4156(9) . ?
Ru1 P1 2.4211(9) . ?
Cl3 C38 1.725(4) . ?
Cl4 C38 1.743(4) . ?
Cl5 C39 1.719(4) . ?
Cl6 C39 1.788(4) . ?
P1 C8 1.8489(18) . ?
P1 C14 1.8525(19) . ?
P1 C2 1.8568(19) . ?
P2 C26 1.850(2) . ?
P2 C20 1.851(2) . ?
P2 C32 1.8632(19) . ?
C2 C7 1.533(3) . ?
C2 C3 1.533(3) . ?
C3 C4 1.528(3) . ?
C4 C5 1.517(3) . ?
C5 C6 1.521(3) . ?
C6 C7 1.525(3) . ?
C8 C13 1.531(3) . ?
C8 C9 1.532(3) . ?
C9 C10 1.538(3) . ?
C10 C11 1.523(3) . ?
C11 C12 1.520(3) . ?
C12 C13 1.530(3) . ?
C14 C15 1.534(3) . ?
C14 C19 1.538(3) . ?
C15 C16 1.526(3) . ?
C16 C17 1.525(3) . ?
C17 C18 1.521(3) . ?
C18 C19 1.533(3) . ?
C20 C21 1.531(3) . ?
C20 C25 1.538(3) . ?
C21 C22 1.531(3) . ?
C22 C23 1.524(3) . ?
C23 C24 1.521(3) . ?
C24 C25 1.525(3) . ?
C26 C27 1.534(3) . ?
C26 C31 1.538(3) . ?
C27 C28 1.530(3) . ?
C28 C29 1.524(3) . ?
C29 C30 1.526(3) . ?
C30 C31 1.524(3) . ?
C32 C37 1.536(3) . ?
C32 C33 1.539(3) . ?
C33 C34 1.528(3) . ?
C34 C35 1.524(3) . ?
C35 C36 1.524(3) . ?
C36 C37 1.529(3) . ?
